data_1576901
loop_
_publ_author_name
'Gong, Jin-Yu'
'Zhou, Pan-Pan'
'Qiao, Yu-Hao'
'Qi, Zhi-Chao'
'Zuo, Qian-Ming'
'Fang, Qing-Xia'
'Yang, Shang-Dong'

_publ_section_title
;
 Synergistic diselenide/guanidine catalyzed dehydrophosphorylation of
 2-nitrobenzhydrols to access C-stereogenic phosphinates.
;
_journal_issue 19
_journal_name_full 'Chemical science'
_journal_page_first 9526
_journal_page_last 9534
_journal_paper_doi 10.1039/d5sc07228j
_journal_volume 17
_journal_year 2026
_chemical_absolute_configuration ad
_chemical_formula_moiety 'C25 H20 N O4 P'
_chemical_formula_sum 'C25 H20 N O4 P'
_chemical_formula_weight 429.39
_space_group_crystal_system tetragonal
_space_group_IT_number 96
_space_group_name_Hall 'P 4nw 2abw'
_space_group_name_H-M_alt 'P 43 21 2'
_atom_sites_solution_hydrogens geom
_atom_sites_solution_primary dual
_audit_creation_date 2024-12-23
_audit_creation_method
;
Olex2 1.5
(compiled 2024.02.16 svn.r378c4104 for OlexSys, GUI svn.r6928)
;
_audit_update_record
;
2025-02-22 deposited with the CCDC.	2026-03-12 downloaded from the CCDC.
;
_cell_angle_alpha 90
_cell_angle_beta 90
_cell_angle_gamma 90
_cell_formula_units_Z 8
_cell_length_a 10.33330(10)
_cell_length_b 10.33330(10)
_cell_length_c 39.8477(5)
_cell_measurement_reflns_used 15765
_cell_measurement_temperature 295.22(10)
_cell_measurement_theta_max 75.8280
_cell_measurement_theta_min 4.4040
_cell_volume 4254.82(8)
_computing_cell_refinement 'CrysAlisPro 1.171.43.143a (Rigaku OD, 2024)'
_computing_data_collection 'CrysAlisPro 1.171.43.143a (Rigaku OD, 2024)'
_computing_data_reduction 'CrysAlisPro 1.171.43.143a (Rigaku OD, 2024)'
_computing_molecular_graphics 'Olex2 1.5 (Dolomanov et al., 2009)'
_computing_publication_material 'Olex2 1.5 (Dolomanov et al., 2009)'
_computing_structure_refinement 'SHELXL 2018/3 (Sheldrick, 2015)'
_computing_structure_solution 'SHELXT 2018/2 (Sheldrick, 2018)'
_diffrn_ambient_environment air
_diffrn_ambient_temperature 295.22(10)
_diffrn_detector 'Hybrid Pixel Array Detector'
_diffrn_detector_area_resol_mean 10.0000
_diffrn_detector_type HyPix
_diffrn_measured_fraction_theta_full 0.998
_diffrn_measured_fraction_theta_max 0.986
_diffrn_measurement_details
;
List of Runs (angles in degrees, time in seconds):

  # Type    Start    End  Width  t~exp~   \w     \q     \k     \f   Frames
#--------------------------------------------------------------------------
  1  \w    -33.00  -8.00   0.50    0.05    --   44.63 -19.00 120.00   50
  2  \w    -22.00  37.00   0.50    0.05    --   44.63 -37.00 -30.00  118
  3  \w     35.00  66.00   0.50    0.05    --  108.93 -67.00 -26.00   62
  4  \w     42.00 102.00   0.50    0.05    --  108.93 -77.00 -90.00  120
  5  \w    -20.00  14.00   0.50    0.05    --   44.63 -19.00-180.00   68
  6  \w     35.00  60.00   0.50    0.05    --  108.93 -61.00   0.00   50
  7  \w     40.00  65.00   0.50    0.05    --  108.93 -61.00 120.00   50
  8  \w     91.00 161.00   0.50    0.05    --  108.93  30.00  60.00  140
  9  \w     89.00 170.00   0.50    0.05    --  108.93  67.00 107.00  162
 10  \w    130.00 161.00   0.50    0.05    --  108.93  30.00-120.00   62
 11  \w   -116.00 -26.00   0.50    0.05    --  -44.63 -57.00 175.00  180
 12  \w    -53.00 -25.00   0.50    0.05    -- -100.00  45.00  60.00   56
 13  \w    -51.00 -26.00   0.50    0.05    -- -100.00  57.00 -42.00   50
 14  \w    -84.00 -32.00   0.50    0.05    -- -100.00  67.00 107.00  104
 15  \w     38.00 104.00   0.50    0.05    --  108.93 -94.00 -90.00  132
 16  \w    -53.00 -28.00   0.50    0.05    -- -100.00  45.00-180.00   50
 17  \w    -53.00 -25.00   0.50    0.05    -- -100.00  45.00-120.00   56
 18  \w   -103.00 -53.00   0.50    0.05    -- -100.00 108.00-169.00  100
 19  \w    -69.00 -37.00   0.50    0.05    -- -100.00 125.00-150.00   64
 20  \w   -112.00 -72.00   0.50    0.05    -- -100.00 125.00-150.00   80
 21  \w    -79.00 -48.00   0.50    0.05    --  -44.63 179.00   0.00   62
;
_diffrn_measurement_device 'four-circle diffractometer'
_diffrn_measurement_device_type 'ROD, Synergy Custom system, HyPix'
_diffrn_measurement_method '\w scans'
_diffrn_orient_matrix_type 'CrysAlisPro convention (1999,Acta A55,543-557)'
_diffrn_orient_matrix_UB_11 0.0405857000
_diffrn_orient_matrix_UB_12 -0.0871576000
_diffrn_orient_matrix_UB_13 0.0295523000
_diffrn_orient_matrix_UB_21 0.0933614000
_diffrn_orient_matrix_UB_22 -0.0738515000
_diffrn_orient_matrix_UB_23 -0.0232671000
_diffrn_orient_matrix_UB_31 0.1089514000
_diffrn_orient_matrix_UB_32 0.0957201000
_diffrn_orient_matrix_UB_33 0.0089716000
_diffrn_radiation_monochromator mirror
_diffrn_radiation_probe x-ray
_diffrn_radiation_type 'Cu K\a'
_diffrn_radiation_wavelength 1.54184
_diffrn_reflns_av_R_equivalents 0.0404
_diffrn_reflns_av_unetI/netI 0.0216
_diffrn_reflns_Laue_measured_fraction_full 0.998
_diffrn_reflns_Laue_measured_fraction_max 0.986
_diffrn_reflns_limit_h_max 12
_diffrn_reflns_limit_h_min -12
_diffrn_reflns_limit_k_max 12
_diffrn_reflns_limit_k_min -11
_diffrn_reflns_limit_l_max 50
_diffrn_reflns_limit_l_min -44
_diffrn_reflns_number 24608
_diffrn_reflns_point_group_measured_fraction_full 0.999
_diffrn_reflns_point_group_measured_fraction_max 0.977
_diffrn_reflns_theta_full 67.684
_diffrn_reflns_theta_max 76.204
_diffrn_reflns_theta_min 4.420
_diffrn_source 'Rotating-anode X-ray tube'
_diffrn_source_type 'Rigaku (Cu) X-ray Source'
_exptl_absorpt_coefficient_mu 1.416
_exptl_absorpt_correction_T_max 1.00000
_exptl_absorpt_correction_T_min 0.38038
_exptl_absorpt_correction_type multi-scan
_exptl_absorpt_process_details
;
CrysAlisPro 1.171.43.143a (Rigaku Oxford Diffraction, 2024)
Empirical absorption correction using spherical harmonics,
implemented in SCALE3 ABSPACK scaling algorithm.
;
_exptl_crystal_colour 'clear light colourless'
_exptl_crystal_colour_lustre clear
_exptl_crystal_colour_modifier light
_exptl_crystal_colour_primary colourless
_exptl_crystal_density_diffrn 1.341
_exptl_crystal_description block
_exptl_crystal_F_000 1792
_exptl_crystal_size_max 0.12
_exptl_crystal_size_mid 0.09
_exptl_crystal_size_min 0.06
_refine_diff_density_max 0.154
_refine_diff_density_min -0.164
_refine_diff_density_rms 0.028
_refine_ls_abs_structure_details
;
 Flack x determined using 1463 quotients [(I+)-(I-)]/[(I+)+(I-)]
 (Parsons, Flack and Wagner, Acta Cryst. B69 (2013) 249-259).
;
_refine_ls_abs_structure_Flack 0.013(9)
_refine_ls_extinction_method none
_refine_ls_goodness_of_fit_ref 1.047
_refine_ls_hydrogen_treatment constr
_refine_ls_matrix_type full
_refine_ls_number_parameters 280
_refine_ls_number_reflns 4340
_refine_ls_number_restraints 0
_refine_ls_restrained_S_all 1.047
_refine_ls_R_factor_all 0.0370
_refine_ls_R_factor_gt 0.0339
_refine_ls_shift/su_max 0.001
_refine_ls_shift/su_mean 0.000
_refine_ls_structure_factor_coef Fsqd
_refine_ls_weighting_details 'w=1/[\s^2^(Fo^2^)+(0.0583P)^2^+0.2134P] where P=(Fo^2^+2Fc^2^)/3'
_refine_ls_weighting_scheme calc
_refine_ls_wR_factor_gt 0.0923
_refine_ls_wR_factor_ref 0.0945
_reflns_Friedel_coverage 0.649
_reflns_Friedel_fraction_full 1.000
_reflns_Friedel_fraction_max 0.964
_reflns_number_gt 3968
_reflns_number_total 4340
_reflns_threshold_expression 'I > 2\s(I)'
_cod_data_source_file d5sc07228j2.cif
_cod_data_source_block gongjinyu2-yshd_1218_auto
_cod_depositor_comments 'Adding full bibliography for 1576901.cif.'
_cod_original_cell_volume 4254.82(10)
_cod_database_code 1576901
_shelx_shelxl_version_number 2018/3
_shelx_space_group_comment
;
The symmetry employed for this shelxl refinement is uniquely defined
by the following loop, which should always be used as a source of
symmetry information in preference to the above space-group names.
They are only intended as comments.
;
_olex2_refinement_description
;
1. Fixed Uiso
 At 1.2 times of:
  All C(H) groups
2.a Ternary CH refined with riding coordinates:
 C1(H1)
2.b Aromatic/amide H refined with riding coordinates:
 C2(H2), C3(H3), C5(H5), C6(H6), C7(H7), C8(H8), C9(H9), C11(H11), C13(H13),
 C15(H15), C16(H16), C17(H17), C18(H18), C19(H19), C21(H21), C22(H22), C23(H23),
  C24(H24), C25(H25)
;
_olex2_submission_special_instructions 'No special instructions were received'
_oxdiff_exptl_absorpt_empirical_details
;
Empirical correction (ABSPACK) includes:
- Absorption correction using spherical harmonics
- Frame scaling
;
_oxdiff_exptl_absorpt_empirical_full_max 1.950
_oxdiff_exptl_absorpt_empirical_full_min 0.731

loop_
_space_group_symop_operation_xyz
'x, y, z'
'-x, -y, z+1/2'
'-y+1/2, x+1/2, z+3/4'
'y+1/2, -x+1/2, z+1/4'
'-x+1/2, y+1/2, -z+3/4'
'x+1/2, -y+1/2, -z+1/4'
'y, x, -z'
'-y, -x, -z+1/2'

loop_
_atom_site_label
_atom_site_type_symbol
_atom_site_fract_x
_atom_site_fract_y
_atom_site_fract_z
_atom_site_U_iso_or_equiv
_atom_site_adp_type
_atom_site_occupancy
_atom_site_site_symmetry_order
_atom_site_calc_flag
_atom_site_refinement_flags_posn
_atom_site_refinement_flags_adp
_atom_site_refinement_flags_occupancy
_atom_site_disorder_assembly
_atom_site_disorder_group
P1 P 0.46965(5) 1.02282(5) 0.49233(2) 0.05399(16) Uani 1 1 d . . . . .
O1 O 0.43376(15) 0.88818(16) 0.47455(3) 0.0581(4) Uani 1 1 d . . . . .
O2 O 0.69011(19) 0.9867(3) 0.40327(6) 0.0975(7) Uani 1 1 d . . . . .
O3 O 0.6167(3) 1.1668(2) 0.38445(7) 0.1070(8) Uani 1 1 d . . . . .
O4 O 0.46121(19) 1.13780(17) 0.47073(4) 0.0740(5) Uani 1 1 d . . . . .
N1 N 0.6012(2) 1.0553(2) 0.39358(5) 0.0758(6) Uani 1 1 d . . . . .
C1 C 0.5028(2) 0.8543(2) 0.44393(4) 0.0525(5) Uani 1 1 d . . . . .
H1 H 0.589308 0.893149 0.444427 0.063 Uiso 1 1 calc R U . . .
C2 C 0.6618(3) 0.8954(3) 0.52895(7) 0.0737(7) Uani 1 1 d . . . . .
H2 H 0.602036 0.829219 0.532107 0.088 Uiso 1 1 calc R U . . .
C3 C 0.5406(3) 0.4415(3) 0.43375(8) 0.0860(9) Uani 1 1 d . . . . .
H3 H 0.548999 0.352396 0.431188 0.103 Uiso 1 1 calc R U . . .
C4 C 0.4270(2) 0.9088(2) 0.41415(4) 0.0513(4) Uani 1 1 d . . . . .
C5 C 0.7821(3) 0.8881(3) 0.54397(8) 0.0822(8) Uani 1 1 d . . . . .
H5 H 0.802375 0.818069 0.557644 0.099 Uiso 1 1 calc R U . . .
C6 C 0.3334(3) 0.9120(2) 0.54582(6) 0.0640(6) Uani 1 1 d . . . . .
H6 H 0.371483 0.833462 0.540157 0.077 Uiso 1 1 calc R U . . .
C7 C 0.2241(3) 0.9099(3) 0.38375(7) 0.0736(7) Uani 1 1 d . . . . .
H7 H 0.140343 0.878467 0.381278 0.088 Uiso 1 1 calc R U . . .
C8 C 0.3006(2) 0.8650(2) 0.40953(6) 0.0621(5) Uani 1 1 d . . . . .
H8 H 0.267119 0.803746 0.424265 0.075 Uiso 1 1 calc R U . . .
C9 C 0.6049(3) 0.5241(3) 0.41309(8) 0.0838(8) Uani 1 1 d . . . . .
H9 H 0.657766 0.491109 0.396251 0.101 Uiso 1 1 calc R U . . .
C10 C 0.3587(2) 1.0221(2) 0.52682(5) 0.0539(5) Uani 1 1 d . . . . .
C11 C 0.8710(3) 0.9830(3) 0.53881(8) 0.0807(8) Uani 1 1 d . . . . .
H11 H 0.951856 0.977685 0.548960 0.097 Uiso 1 1 calc R U . . .
C12 C 0.5152(2) 0.7094(2) 0.44162(5) 0.0549(5) Uani 1 1 d . . . . .
C13 C 0.1942(3) 1.0351(3) 0.58154(6) 0.0739(7) Uani 1 1 d . . . . .
H13 H 0.140071 1.039342 0.600157 0.089 Uiso 1 1 calc R U . . .
C14 C 0.6300(2) 1.0009(2) 0.50923(5) 0.0529(5) Uani 1 1 d . . . . .
C15 C 0.4502(3) 0.6246(3) 0.46261(6) 0.0722(7) Uani 1 1 d . . . . .
H15 H 0.397455 0.656627 0.479616 0.087 Uiso 1 1 calc R U . . .
C16 C 0.2993(3) 1.1374(2) 0.53547(6) 0.0649(6) Uani 1 1 d . . . . .
H16 H 0.315151 1.211469 0.522860 0.078 Uiso 1 1 calc R U . . .
C17 C 0.2159(3) 1.1436(3) 0.56285(7) 0.0755(7) Uani 1 1 d . . . . .
H17 H 0.175391 1.221064 0.568373 0.091 Uiso 1 1 calc R U . . .
C18 C 0.5926(3) 0.6568(3) 0.41679(6) 0.0696(6) Uani 1 1 d . . . . .
H18 H 0.637144 0.711514 0.402320 0.083 Uiso 1 1 calc R U . . .
C19 C 0.3934(3) 1.0469(3) 0.36550(6) 0.0711(6) Uani 1 1 d . . . . .
H19 H 0.425301 1.108808 0.350708 0.085 Uiso 1 1 calc R U . . .
C20 C 0.4702(2) 1.0010(2) 0.39158(5) 0.0578(5) Uani 1 1 d . . . . .
C21 C 0.4636(4) 0.4917(3) 0.45830(7) 0.0884(9) Uani 1 1 d . . . . .
H21 H 0.419015 0.435821 0.472480 0.106 Uiso 1 1 calc R U . . .
C22 C 0.7212(2) 1.0957(2) 0.50417(7) 0.0693(6) Uani 1 1 d . . . . .
H22 H 0.701555 1.166862 0.490829 0.083 Uiso 1 1 calc R U . . .
C23 C 0.2701(3) 0.9999(3) 0.36186(7) 0.0760(7) Uani 1 1 d . . . . .
H23 H 0.217994 1.029475 0.344448 0.091 Uiso 1 1 calc R U . . .
C24 C 0.8420(3) 1.0857(3) 0.51882(9) 0.0862(9) Uani 1 1 d . . . . .
H24 H 0.903684 1.149567 0.515004 0.103 Uiso 1 1 calc R U . . .
C25 C 0.2514(3) 0.9197(3) 0.57311(6) 0.0735(7) Uani 1 1 d . . . . .
H25 H 0.234882 0.846244 0.585876 0.088 Uiso 1 1 calc R U . . .

loop_
_atom_site_aniso_label
_atom_site_aniso_U_11
_atom_site_aniso_U_22
_atom_site_aniso_U_33
_atom_site_aniso_U_23
_atom_site_aniso_U_13
_atom_site_aniso_U_12
P1 0.0596(3) 0.0580(3) 0.0444(2) 0.0048(2) -0.0047(2) -0.0032(2)
O1 0.0593(9) 0.0726(10) 0.0424(6) -0.0061(6) 0.0013(6) -0.0129(7)
O2 0.0602(11) 0.1241(19) 0.1083(15) 0.0423(14) 0.0061(10) -0.0030(11)
O3 0.1137(18) 0.0840(15) 0.1234(18) 0.0301(14) -0.0086(15) -0.0280(13)
O4 0.0850(12) 0.0738(11) 0.0632(9) 0.0196(8) -0.0074(9) -0.0006(9)
N1 0.0770(15) 0.0809(16) 0.0694(12) 0.0172(11) 0.0034(11) -0.0105(11)
C1 0.0491(11) 0.0681(13) 0.0404(8) 0.0002(8) -0.0016(8) -0.0080(9)
C2 0.0603(14) 0.0714(16) 0.0895(17) 0.0215(14) -0.0110(12) -0.0095(11)
C3 0.101(2) 0.0710(17) 0.0862(18) -0.0028(14) -0.0341(17) 0.0076(16)
C4 0.0532(11) 0.0579(12) 0.0428(9) -0.0050(8) -0.0033(8) 0.0041(9)
C5 0.0669(16) 0.0870(19) 0.0927(19) 0.0216(15) -0.0140(14) 0.0024(14)
C6 0.0704(15) 0.0618(14) 0.0597(12) 0.0023(10) 0.0056(11) 0.0013(11)
C7 0.0652(15) 0.0747(17) 0.0808(16) -0.0101(13) -0.0226(13) 0.0069(13)
C8 0.0558(13) 0.0700(14) 0.0606(12) -0.0025(11) -0.0094(10) -0.0009(11)
C9 0.0813(18) 0.0817(19) 0.0883(18) -0.0102(16) -0.0064(15) 0.0146(15)
C10 0.0541(11) 0.0597(12) 0.0479(9) -0.0017(9) -0.0085(8) -0.0001(10)
C11 0.0579(14) 0.094(2) 0.0907(18) -0.0149(16) -0.0172(13) -0.0031(14)
C12 0.0529(11) 0.0662(13) 0.0456(9) 0.0027(9) -0.0117(9) -0.0029(10)
C13 0.0626(14) 0.099(2) 0.0606(12) -0.0055(14) 0.0041(11) 0.0047(14)
C14 0.0583(11) 0.0528(12) 0.0475(9) -0.0015(8) -0.0011(8) -0.0053(8)
C15 0.0829(18) 0.0796(17) 0.0542(12) 0.0060(11) -0.0014(12) -0.0155(14)
C16 0.0716(15) 0.0613(14) 0.0617(12) 0.0026(10) -0.0096(11) 0.0054(11)
C17 0.0703(16) 0.0815(18) 0.0748(15) -0.0152(13) -0.0029(13) 0.0178(13)
C18 0.0641(15) 0.0791(17) 0.0655(13) -0.0010(12) 0.0009(11) 0.0003(12)
C19 0.0936(19) 0.0641(15) 0.0556(11) 0.0054(10) -0.0064(12) 0.0111(13)
C20 0.0637(12) 0.0611(13) 0.0485(9) -0.0014(8) -0.0014(9) 0.0015(10)
C21 0.115(2) 0.0763(18) 0.0740(15) 0.0187(14) -0.0207(17) -0.0252(18)
C22 0.0677(15) 0.0570(13) 0.0832(15) 0.0029(11) -0.0007(13) -0.0101(11)
C23 0.0891(19) 0.0737(17) 0.0651(13) -0.0035(12) -0.0258(13) 0.0183(14)
C24 0.0632(16) 0.0718(18) 0.123(2) -0.0064(17) -0.0085(16) -0.0202(14)
C25 0.0704(16) 0.0858(18) 0.0644(13) 0.0097(13) 0.0080(12) -0.0018(13)

loop_
_atom_type_symbol
_atom_type_description
_atom_type_scat_dispersion_real
_atom_type_scat_dispersion_imag
_atom_type_scat_source
C C 0.0181 0.0091 'International Tables Vol C Tables 4.2.6.8 and 6.1.1.4'
H H 0.0000 0.0000 'International Tables Vol C Tables 4.2.6.8 and 6.1.1.4'
N N 0.0311 0.0180 'International Tables Vol C Tables 4.2.6.8 and 6.1.1.4'
O O 0.0492 0.0322 'International Tables Vol C Tables 4.2.6.8 and 6.1.1.4'
P P 0.2955 0.4335 'International Tables Vol C Tables 4.2.6.8 and 6.1.1.4'

loop_
_geom_angle_atom_site_label_1
_geom_angle_atom_site_label_2
_geom_angle_atom_site_label_3
_geom_angle
_geom_angle_site_symmetry_1
_geom_angle_site_symmetry_3
_geom_angle_publ_flag
O1 P1 C10 100.81(9) . . ?
O1 P1 C14 105.58(9) . . ?
O4 P1 O1 115.38(9) . . ?
O4 P1 C10 114.53(11) . . ?
O4 P1 C14 112.00(11) . . ?
C10 P1 C14 107.53(9) . . ?
C1 O1 P1 117.73(13) . . ?
O2 N1 C20 119.3(2) . . ?
O3 N1 O2 122.9(3) . . ?
O3 N1 C20 117.8(2) . . ?
O1 C1 H1 109.4 . . ?
O1 C1 C4 108.09(16) . . ?
O1 C1 C12 109.40(17) . . ?
C4 C1 H1 109.4 . . ?
C12 C1 H1 109.4 . . ?
C12 C1 C4 111.26(16) . . ?
C5 C2 H2 119.9 . . ?
C5 C2 C14 120.2(2) . . ?
C14 C2 H2 119.9 . . ?
C9 C3 H3 120.6 . . ?
C9 C3 C21 118.7(3) . . ?
C21 C3 H3 120.6 . . ?
C8 C4 C1 117.52(19) . . ?
C20 C4 C1 126.3(2) . . ?
C20 C4 C8 116.11(19) . . ?
C2 C5 H5 119.9 . . ?
C11 C5 C2 120.2(3) . . ?
C11 C5 H5 119.9 . . ?
C10 C6 H6 120.1 . . ?
C25 C6 H6 120.1 . . ?
C25 C6 C10 119.8(2) . . ?
C8 C7 H7 119.7 . . ?
C23 C7 H7 119.7 . . ?
C23 C7 C8 120.5(3) . . ?
C4 C8 H8 119.1 . . ?
C7 C8 C4 121.8(2) . . ?
C7 C8 H8 119.1 . . ?
C3 C9 H9 119.6 . . ?
C3 C9 C18 120.8(3) . . ?
C18 C9 H9 119.6 . . ?
C6 C10 P1 122.82(18) . . ?
C16 C10 P1 118.16(18) . . ?
C16 C10 C6 119.0(2) . . ?
C5 C11 H11 119.9 . . ?
C5 C11 C24 120.2(3) . . ?
C24 C11 H11 119.9 . . ?
C15 C12 C1 123.4(2) . . ?
C18 C12 C1 118.9(2) . . ?
C18 C12 C15 117.6(2) . . ?
C17 C13 H13 119.7 . . ?
C17 C13 C25 120.6(2) . . ?
C25 C13 H13 119.7 . . ?
C2 C14 P1 121.97(17) . . ?
C22 C14 P1 119.11(18) . . ?
C22 C14 C2 118.8(2) . . ?
C12 C15 H15 120.0 . . ?
C12 C15 C21 120.1(3) . . ?
C21 C15 H15 120.0 . . ?
C10 C16 H16 119.7 . . ?
C10 C16 C17 120.6(2) . . ?
C17 C16 H16 119.7 . . ?
C13 C17 C16 119.5(2) . . ?
C13 C17 H17 120.3 . . ?
C16 C17 H17 120.3 . . ?
C9 C18 H18 119.4 . . ?
C12 C18 C9 121.2(3) . . ?
C12 C18 H18 119.4 . . ?
C20 C19 H19 120.4 . . ?
C23 C19 H19 120.4 . . ?
C23 C19 C20 119.2(2) . . ?
C4 C20 N1 121.71(19) . . ?
C4 C20 C19 122.4(2) . . ?
C19 C20 N1 115.9(2) . . ?
C3 C21 C15 121.5(3) . . ?
C3 C21 H21 119.2 . . ?
C15 C21 H21 119.2 . . ?
C14 C22 H22 119.8 . . ?
C14 C22 C24 120.3(3) . . ?
C24 C22 H22 119.8 . . ?
C7 C23 C19 119.9(2) . . ?
C7 C23 H23 120.0 . . ?
C19 C23 H23 120.0 . . ?
C11 C24 C22 120.3(3) . . ?
C11 C24 H24 119.9 . . ?
C22 C24 H24 119.9 . . ?
C6 C25 H25 119.8 . . ?
C13 C25 C6 120.5(3) . . ?
C13 C25 H25 119.8 . . ?

loop_
_geom_bond_atom_site_label_1
_geom_bond_atom_site_label_2
_geom_bond_distance
_geom_bond_site_symmetry_2
_geom_bond_publ_flag
P1 O1 1.6048(16) . ?
P1 O4 1.4698(17) . ?
P1 C10 1.790(2) . ?
P1 C14 1.802(2) . ?
O1 C1 1.456(2) . ?
O2 N1 1.223(3) . ?
O3 N1 1.219(3) . ?
N1 C20 1.467(3) . ?
C1 H1 0.9800 . ?
C1 C4 1.530(3) . ?
C1 C12 1.505(3) . ?
C2 H2 0.9300 . ?
C2 C5 1.382(4) . ?
C2 C14 1.384(3) . ?
C3 H3 0.9300 . ?
C3 C9 1.359(5) . ?
C3 C21 1.364(5) . ?
C4 C8 1.395(3) . ?
C4 C20 1.384(3) . ?
C5 H5 0.9300 . ?
C5 C11 1.359(4) . ?
C6 H6 0.9300 . ?
C6 C10 1.392(3) . ?
C6 C25 1.380(3) . ?
C7 H7 0.9300 . ?
C7 C8 1.377(3) . ?
C7 C23 1.361(4) . ?
C8 H8 0.9300 . ?
C9 H9 0.9300 . ?
C9 C18 1.385(4) . ?
C10 C16 1.384(3) . ?
C11 H11 0.9300 . ?
C11 C24 1.361(4) . ?
C12 C15 1.385(3) . ?
C12 C18 1.383(3) . ?
C13 H13 0.9300 . ?
C13 C17 1.365(4) . ?
C13 C25 1.372(4) . ?
C14 C22 1.374(3) . ?
C15 H15 0.9300 . ?
C15 C21 1.391(4) . ?
C16 H16 0.9300 . ?
C16 C17 1.391(4) . ?
C17 H17 0.9300 . ?
C18 H18 0.9300 . ?
C19 H19 0.9300 . ?
C19 C20 1.391(3) . ?
C19 C23 1.371(4) . ?
C21 H21 0.9300 . ?
C22 H22 0.9300 . ?
C22 C24 1.381(4) . ?
C23 H23 0.9300 . ?
C24 H24 0.9300 . ?
C25 H25 0.9300 . ?

loop_
_geom_torsion_atom_site_label_1
_geom_torsion_atom_site_label_2
_geom_torsion_atom_site_label_3
_geom_torsion_atom_site_label_4
_geom_torsion
_geom_torsion_site_symmetry_1
_geom_torsion_site_symmetry_2
_geom_torsion_site_symmetry_3
_geom_torsion_site_symmetry_4
_geom_torsion_publ_flag
P1 O1 C1 C4 -89.79(18) . . . . ?
P1 O1 C1 C12 148.91(14) . . . . ?
P1 C10 C16 C17 -177.56(19) . . . . ?
P1 C14 C22 C24 175.4(2) . . . . ?
O1 P1 C10 C6 42.0(2) . . . . ?
O1 P1 C10 C16 -140.18(18) . . . . ?
O1 P1 C14 C2 -50.5(2) . . . . ?
O1 P1 C14 C22 133.65(19) . . . . ?
O1 C1 C4 C8 -60.6(2) . . . . ?
O1 C1 C4 C20 117.4(2) . . . . ?
O1 C1 C12 C15 10.3(3) . . . . ?
O1 C1 C12 C18 -171.45(19) . . . . ?
O2 N1 C20 C4 33.6(3) . . . . ?
O2 N1 C20 C19 -145.8(2) . . . . ?
O3 N1 C20 C4 -148.5(2) . . . . ?
O3 N1 C20 C19 32.1(3) . . . . ?
O4 P1 O1 C1 54.32(18) . . . . ?
O4 P1 C10 C6 166.50(19) . . . . ?
O4 P1 C10 C16 -15.7(2) . . . . ?
O4 P1 C14 C2 -176.8(2) . . . . ?
O4 P1 C14 C22 7.3(2) . . . . ?
C1 C4 C8 C7 179.0(2) . . . . ?
C1 C4 C20 N1 1.9(3) . . . . ?
C1 C4 C20 C19 -178.7(2) . . . . ?
C1 C12 C15 C21 178.1(2) . . . . ?
C1 C12 C18 C9 -178.5(2) . . . . ?
C2 C5 C11 C24 0.0(5) . . . . ?
C2 C14 C22 C24 -0.5(4) . . . . ?
C3 C9 C18 C12 0.3(4) . . . . ?
C4 C1 C12 C15 -109.0(2) . . . . ?
C4 C1 C12 C18 69.2(3) . . . . ?
C5 C2 C14 P1 -174.0(2) . . . . ?
C5 C2 C14 C22 1.8(4) . . . . ?
C5 C11 C24 C22 1.3(5) . . . . ?
C6 C10 C16 C17 0.4(4) . . . . ?
C8 C4 C20 N1 -180.0(2) . . . . ?
C8 C4 C20 C19 -0.7(3) . . . . ?
C8 C7 C23 C19 -0.3(4) . . . . ?
C9 C3 C21 C15 -0.3(5) . . . . ?
C10 P1 O1 C1 178.26(15) . . . . ?
C10 P1 C14 C2 56.5(2) . . . . ?
C10 P1 C14 C22 -119.4(2) . . . . ?
C10 C6 C25 C13 0.4(4) . . . . ?
C10 C16 C17 C13 0.8(4) . . . . ?
C12 C1 C4 C8 59.5(2) . . . . ?
C12 C1 C4 C20 -122.4(2) . . . . ?
C12 C15 C21 C3 0.4(4) . . . . ?
C14 P1 O1 C1 -69.93(16) . . . . ?
C14 P1 C10 C6 -68.3(2) . . . . ?
C14 P1 C10 C16 109.51(18) . . . . ?
C14 C2 C5 C11 -1.6(5) . . . . ?
C14 C22 C24 C11 -1.0(4) . . . . ?
C15 C12 C18 C9 -0.2(4) . . . . ?
C17 C13 C25 C6 0.9(4) . . . . ?
C18 C12 C15 C21 -0.1(4) . . . . ?
C20 C4 C8 C7 0.7(3) . . . . ?
C20 C19 C23 C7 0.4(4) . . . . ?
C21 C3 C9 C18 0.0(5) . . . . ?
C23 C7 C8 C4 -0.3(4) . . . . ?
C23 C19 C20 N1 179.5(2) . . . . ?
C23 C19 C20 C4 0.1(4) . . . . ?
C25 C6 C10 P1 176.9(2) . . . . ?
C25 C6 C10 C16 -1.0(4) . . . . ?
C25 C13 C17 C16 -1.4(4) . . . . ?
